data_9016147
loop_
_publ_author_name
'Laurora, A.'
'Brigatti, M. F.'
'Malferrari, D.'
'Galli, E.'

_publ_section_title
;
 The crystal chemistry of lizardite-1T from north
 Apennines ophiolites near Modena, Italy
 Note: Varana 2, polytype 1T
;
_journal_name_full 'The Canadian Mineralogist'
_journal_page_first 1045
_journal_page_last 1054
_journal_paper_doi 10.3749/canmin.49.4.1045
_journal_volume 49
_journal_year 2011
_chemical_compound_source 'Varana, Modena Apennines, Italy'
_chemical_formula_sum 'Al0.235 Fe0.147 H4 Mg2.733 O9 Si1.882'
_chemical_name_mineral Lizardite
_space_group_IT_number 157
_symmetry_space_group_name_Hall 'P 3 -2'
_symmetry_space_group_name_H-M 'P 3 1 m'
_cell_angle_alpha 90
_cell_angle_beta 90
_cell_angle_gamma 120
_cell_length_a 5.3261
_cell_length_b 5.3261
_cell_length_c 7.273
_cell_formula_units_Z 1
_cell_volume 178.675
_database_code_amcsd 0018976
_exptl_crystal_density_diffrn 2.619
_cod_original_formula_sum 'Si1.882 Al.235 Fe.147 Mg2.733 O9 H4'
_cod_database_code 9016147

loop_
_space_group_symop_operation_xyz
x,y,z
x-y,-y,z
-y,x-y,z
y,x,z
-x+y,-x,z
-x,-x+y,z

loop_
_atom_site_aniso_label
_atom_site_aniso_U_11
_atom_site_aniso_U_22
_atom_site_aniso_U_33
_atom_site_aniso_U_12
_atom_site_aniso_U_13
_atom_site_aniso_U_23
SiT 0.00600 0.00600 0.01600 0.00300 0.00000 0.00000
AlT 0.00600 0.00600 0.01600 0.00300 0.00000 0.00000
AlM 0.00600 0.00600 0.01500 0.00300 0.00000 0.00000
Fe2+M 0.00600 0.00600 0.01500 0.00300 0.00000 0.00000
MgM 0.00600 0.00600 0.01500 0.00300 0.00000 0.00000
O1 0.00700 0.00700 0.00200 0.00400 0.00000 0.00000
O2 0.01700 0.00900 0.01600 0.00500 0.00000 0.00000
O3 0.00900 0.00900 0.00600 0.00500 0.00000 0.00000
O4 0.00900 0.00900 0.00400 0.00500 0.00000 0.00000

loop_
_atom_site_label
_atom_site_fract_x
_atom_site_fract_y
_atom_site_fract_z
_atom_site_occupancy
_atom_site_U_iso_or_equiv
SiT 0.33333 0.66667 0.07680 0.94100 0.00900
AlT 0.33333 0.66667 0.07680 0.05900 0.00900
AlM 0.33240 0.00000 0.45830 0.03900 0.00900
Fe2+M 0.33240 0.00000 0.45830 0.04900 0.00900
MgM 0.33240 0.00000 0.45830 0.91100 0.00900
O1 0.33333 0.66667 0.29630 1.00000 0.00600
O2 0.50710 0.00000 -0.00680 1.00000 0.01500
O3 0.66550 0.00000 0.58820 1.00000 0.00800
O4 0.00000 0.00000 0.30360 1.00000 0.00700
H3 0.86800 0.00000 0.58200 1.00000 0.04300
H4 0.00000 0.00000 0.16800 1.00000 0.04300

loop_
_cod_related_entry_id
_cod_related_entry_database
_cod_related_entry_code
1 AMCSD 0018976
